data_7102960
loop_
_publ_author_name
'Huang, Deguang'
'Blake, Alexander J'
'McInnes, Eric J L'
'McMaster, Jonathan'
'Davies, E Stephen'
'Wilson, Claire'
'Wolowska, Joanna'
'Schr\"oder, Martin'

_publ_section_title
;
 Electronic structure of the mononuclear Ag(ii) complex
 [Ag([18]aneS(4)O(2))](2+) ([18]aneS(4)O(2) =
 1,10-dioxa-4,7,13,16-tetrathiacyclooctadecane).
;
_journal_issue 11
_journal_name_full 'Chemical communications (Cambridge, England)'
_journal_page_first 1305
_journal_page_last 1307
_journal_paper_doi 10.1039/b717647c
_journal_year 2008
_chemical_formula_moiety 'Ag C12 H24 O2 S4 2+, 2(P F6 -), C H2 Cl2'
_chemical_formula_sum 'C13 H26 Ag Cl2 F12 O2 P2 S4'
_chemical_formula_weight 811.29
_chemical_name_systematic
;
?
;
_space_group_IT_number 14
_symmetry_cell_setting monoclinic
_symmetry_space_group_name_Hall '-P 2yn'
_symmetry_space_group_name_H-M 'P 1 21/n 1'
_atom_sites_solution_hydrogens geom
_atom_sites_solution_primary direct
_atom_sites_solution_secondary difmap
_audit_creation_method 'enCIFer editing of SHELXL97 CIF output'
_cell_angle_alpha 90.00
_cell_angle_beta 91.00(3)
_cell_angle_gamma 90.00
_cell_formula_units_Z 4
_cell_length_a 11.190(2)
_cell_length_b 10.510(2)
_cell_length_c 22.990(5)
_cell_measurement_reflns_used 988
_cell_measurement_temperature 150(2)
_cell_measurement_theta_max 25.2
_cell_measurement_theta_min 3.9
_cell_volume 2703.4(9)
_computing_cell_refinement 'Bruker SAINT version 7.23A (Bruker, 2006)'
_computing_data_collection 'Bruker APEX2 version 2.0-2 (Bruker, 2006)'
_computing_data_reduction 'Bruker SAINT; Bruker SHELXTL (Bruker, 2005)'
_computing_molecular_graphics 'Bruker SHELXTL'
_computing_publication_material 'Bruker SHELXTL; enCIFer (Allen et al., 2004); PLATON (Spek, 2003)'
_computing_structure_refinement 'SHELXL97 (Sheldrick, 1997)'
_computing_structure_solution 'SHELXS97 (Sheldrick, 1990)'
_diffrn_ambient_temperature 150(2)
_diffrn_measured_fraction_theta_full 0.992
_diffrn_measured_fraction_theta_max 0.992
_diffrn_measurement_device_type 'Bruker APEXII CCD area detector'
_diffrn_measurement_method \w
_diffrn_radiation_monochromator 'silicon (111)'
_diffrn_radiation_source 'Daresbury SRS Station 16.2smx'
_diffrn_radiation_type synchrotron
_diffrn_radiation_wavelength 0.7848
_diffrn_reflns_av_R_equivalents 0.177
_diffrn_reflns_av_sigmaI/netI 0.148
_diffrn_reflns_limit_h_max 15
_diffrn_reflns_limit_h_min -15
_diffrn_reflns_limit_k_max 14
_diffrn_reflns_limit_k_min -14
_diffrn_reflns_limit_l_max 30
_diffrn_reflns_limit_l_min -30
_diffrn_reflns_number 24156
_diffrn_reflns_theta_full 25.00
_diffrn_reflns_theta_max 25
_diffrn_reflns_theta_min 3.78
_exptl_absorpt_coefficient_mu 1.467
_exptl_absorpt_correction_T_max 1.000
_exptl_absorpt_correction_T_min 0.454
_exptl_absorpt_correction_type multi-scan
_exptl_absorpt_process_details '(SADABS; Bruker, 2004)'
_exptl_crystal_colour 'deep purple'
_exptl_crystal_density_diffrn 1.993
_exptl_crystal_density_method 'not measured'
_exptl_crystal_description 'thin needle'
_exptl_crystal_F_000 1612
_exptl_crystal_size_max 0.13
_exptl_crystal_size_mid 0.015
_exptl_crystal_size_min 0.015
_refine_diff_density_max 1.42
_refine_diff_density_min -1.16
_refine_diff_density_rms 0.21
_refine_ls_extinction_coef 0.025(2)
_refine_ls_extinction_expression Fc^*^=kFc[1+0.001xFc^2^\l^3^/sin(2\q)]^-1/4^
_refine_ls_extinction_method SHELXL
_refine_ls_goodness_of_fit_ref 1.025
_refine_ls_hydrogen_treatment constr
_refine_ls_matrix_type full
_refine_ls_number_parameters 316
_refine_ls_number_reflns 4733
_refine_ls_number_restraints 113
_refine_ls_restrained_S_all 1.052
_refine_ls_R_factor_all 0.162
_refine_ls_R_factor_gt 0.0944
_refine_ls_shift/su_max 0.001
_refine_ls_shift/su_mean 0.000
_refine_ls_structure_factor_coef Fsqd
_refine_ls_weighting_details 'calc w=1/[\s^2^(Fo^2^)+(0.114P)^2^+25.54P] where P=(Fo^2^+2Fc^2^)/3'
_refine_ls_weighting_scheme calc
_refine_ls_wR_factor_gt 0.225
_refine_ls_wR_factor_ref 0.251
_reflns_number_gt 2614
_reflns_number_total 4733
_reflns_threshold_expression I>2sigma(I)
_cod_data_source_file b717647c.txt
_cod_data_source_block agsopf
_cod_original_sg_symbol_H-M 'P 21/n'
_cod_database_code 7102960

loop_
_symmetry_equiv_pos_as_xyz
'x, y, z'
'-x+1/2, y+1/2, -z+1/2'
'-x, -y, -z'
'x-1/2, -y-1/2, z-1/2'

loop_
_atom_site_label
_atom_site_type_symbol
_atom_site_fract_x
_atom_site_fract_y
_atom_site_fract_z
_atom_site_U_iso_or_equiv
_atom_site_adp_type
_atom_site_occupancy
_atom_site_symmetry_multiplicity
_atom_site_calc_flag
_atom_site_refinement_flags
_atom_site_disorder_assembly
_atom_site_disorder_group
Ag1 Ag 0.24985(9) 0.96211(11) 0.12308(5) 0.0290(4) Uani 1 1 d U B .
O1 O 0.2502(7) 0.8809(10) 0.2398(4) 0.036(2) Uani 1 1 d DU . .
C2 C 0.3577(11) 0.9210(14) 0.2686(6) 0.043(4) Uani 1 1 d DU B .
H2A H 0.4208 0.8578 0.2603 0.051 Uiso 1 1 calc R A 1
H2B H 0.3443 0.9191 0.3110 0.051 Uiso 1 1 calc R A 1
C3 C 0.405(3) 1.052(2) 0.2531(5) 0.051(9) Uiso 0.50 1 d PDU B 1
H3A H 0.4860 1.0622 0.2706 0.061 Uiso 0.50 1 calc PR B 1
H3B H 0.3528 1.1174 0.2702 0.061 Uiso 0.50 1 calc PR B 1
S4 S 0.4130(3) 1.0781(4) 0.17530(16) 0.0396(10) Uani 1 1 d DU . .
C5 C 0.5513(15) 1.004(3) 0.1523(10) 0.033(7) Uiso 0.50 1 d PDU B 1
H5A H 0.6200 1.0610 0.1609 0.040 Uiso 0.50 1 calc PR B 1
H5B H 0.5642 0.9227 0.1730 0.040 Uiso 0.50 1 calc PR B 1
C6 C 0.539(2) 0.981(3) 0.0872(10) 0.028(7) Uiso 0.50 1 d PDU B 1
H6A H 0.6143 0.9409 0.0746 0.034 Uiso 0.50 1 calc PR B 1
H6B H 0.5351 1.0658 0.0682 0.034 Uiso 0.50 1 calc PR B 1
S7 S 0.4157(3) 0.8864(4) 0.05767(17) 0.0406(10) Uani 1 1 d DU . .
C8 C 0.405(3) 0.7161(11) 0.0479(9) 0.039(8) Uiso 0.50 1 d PDU B 1
H8A H 0.3543 0.6978 0.0133 0.047 Uiso 0.50 1 calc PR B 1
H8B H 0.4861 0.6818 0.0405 0.047 Uiso 0.50 1 calc PR B 1
C9 C 0.3546(12) 0.6495(16) 0.0999(7) 0.052(4) Uani 1 1 d DU . .
H9A H 0.3383 0.5604 0.0882 0.062 Uiso 1 1 calc R B 1
H9B H 0.4184 0.6466 0.1302 0.062 Uiso 1 1 calc R B 1
O10 O 0.2501(8) 0.6962(9) 0.1267(4) 0.035(2) Uani 1 1 d DU B .
C11 C 0.1440(12) 0.6464(16) 0.1006(7) 0.051(4) Uani 1 1 d DU . .
H11A H 0.0803 0.6474 0.1300 0.061 Uiso 1 1 calc R B 1
H11B H 0.1585 0.5564 0.0902 0.061 Uiso 1 1 calc R B 1
C12 C 0.099(3) 0.7156(11) 0.0470(9) 0.049(9) Uiso 0.50 1 d PDU B 1
H12A H 0.0199 0.6802 0.0353 0.059 Uiso 0.50 1 calc PR B 1
H12B H 0.1545 0.6999 0.0148 0.059 Uiso 0.50 1 calc PR B 1
S13 S 0.0841(3) 0.8855(4) 0.05766(17) 0.0426(10) Uani 1 1 d DU . .
C14 C -0.0539(17) 0.932(3) 0.0923(16) 0.052(13) Uiso 0.50 1 d PDU B 1
H14A H -0.1173 0.9420 0.0621 0.063 Uiso 0.50 1 calc PR B 1
H14B H -0.0788 0.8630 0.1189 0.063 Uiso 0.50 1 calc PR B 1
C15 C -0.0410(19) 1.055(3) 0.1264(12) 0.035(7) Uiso 0.50 1 d PDU B 1
H15A H -0.1140 1.0649 0.1497 0.042 Uiso 0.50 1 calc PR B 1
H15D H -0.0410 1.1256 0.0978 0.042 Uiso 0.50 1 calc PR B 1
S16 S 0.0872(3) 1.0789(4) 0.17540(16) 0.0396(10) Uani 1 1 d DU . .
C17 C 0.091(3) 1.044(3) 0.2528(5) 0.042(8) Uiso 0.50 1 d PDU B 1
H17A H 0.1447 1.1056 0.2731 0.051 Uiso 0.50 1 calc PR B 1
H17B H 0.0101 1.0537 0.2687 0.051 Uiso 0.50 1 calc PR B 1
C18 C 0.136(2) 0.910(3) 0.263(2) 0.06(2) Uiso 0.50 1 d PDU B 1
H18A H 0.1394 0.8942 0.3054 0.072 Uiso 0.50 1 calc PR B 1
H18B H 0.0768 0.8499 0.2459 0.072 Uiso 0.50 1 calc PR B 1
C3' C 0.4574(18) 0.955(3) 0.2276(10) 0.045(8) Uiso 0.50 1 d PDU B 2
H3'A H 0.4816 0.8775 0.2061 0.053 Uiso 0.50 1 calc PR B 2
H3'B H 0.5275 0.9848 0.2505 0.053 Uiso 0.50 1 calc PR B 2
C5' C 0.539(2) 1.051(3) 0.1272(13) 0.041(8) Uiso 0.50 1 d PDU B 2
H5'A H 0.5365 1.1202 0.0980 0.049 Uiso 0.50 1 calc PR B 2
H5'B H 0.6123 1.0638 0.1510 0.049 Uiso 0.50 1 calc PR B 2
C6' C 0.5553(15) 0.928(3) 0.0938(14) 0.040(9) Uiso 0.50 1 d PDU B 2
H6'A H 0.5796 0.8587 0.1210 0.048 Uiso 0.50 1 calc PR B 2
H6'B H 0.6188 0.9381 0.0648 0.048 Uiso 0.50 1 calc PR B 2
C8' C 0.4582(19) 0.7410(19) 0.0968(15) 0.058(10) Uiso 0.50 1 d PDU B 2
H8'A H 0.5254 0.6995 0.0767 0.070 Uiso 0.50 1 calc PR B 2
H8'B H 0.4857 0.7631 0.1367 0.070 Uiso 0.50 1 calc PR B 2
C12' C 0.0432(19) 0.7419(17) 0.0973(13) 0.043(8) Uiso 0.50 1 d PDU B 2
H12C H 0.0200 0.7656 0.1372 0.051 Uiso 0.50 1 calc PR B 2
H12D H -0.0270 0.7021 0.0778 0.051 Uiso 0.50 1 calc PR B 2
C14' C -0.039(2) 0.977(4) 0.0883(11) 0.037(9) Uiso 0.50 1 d PDU B 2
H14C H -0.0387 1.0600 0.0683 0.044 Uiso 0.50 1 calc PR B 2
H14D H -0.1132 0.9329 0.0758 0.044 Uiso 0.50 1 calc PR B 2
C15' C -0.0520(15) 1.005(3) 0.1527(10) 0.035(7) Uiso 0.50 1 d PDU B 2
H15B H -0.0654 0.9254 0.1747 0.042 Uiso 0.50 1 calc PR B 2
H15C H -0.1200 1.0631 0.1590 0.042 Uiso 0.50 1 calc PR B 2
C17' C 0.048(2) 0.956(2) 0.2277(11) 0.044(8) Uiso 0.50 1 d PDU B 2
H17C H -0.0232 0.9834 0.2495 0.053 Uiso 0.50 1 calc PR B 2
H17D H 0.0263 0.8767 0.2065 0.053 Uiso 0.50 1 calc PR B 2
C18' C 0.1494(18) 0.927(3) 0.2705(10) 0.014(10) Uiso 0.50 1 d PDU B 2
H18C H 0.1716 1.0059 0.2919 0.017 Uiso 0.50 1 calc PR B 2
H18D H 0.1234 0.8631 0.2991 0.017 Uiso 0.50 1 calc PR B 2
P1 P 0.2498(3) 0.2905(4) 0.02827(15) 0.0359(10) Uani 1 1 d DU . .
F1 F 0.1491(12) 0.3908(12) 0.0188(5) 0.099(4) Uani 1 1 d DU . .
F2 F 0.3507(12) 0.3902(12) 0.0180(5) 0.099(4) Uani 1 1 d DU . .
F3 F 0.3512(8) 0.1890(10) 0.0382(4) 0.069(3) Uani 1 1 d DU . .
F4 F 0.1506(8) 0.1866(10) 0.0386(4) 0.063(3) Uani 1 1 d DU . .
F5 F 0.2506(8) 0.2597(9) -0.0393(3) 0.050(2) Uani 1 1 d DU . .
F6 F 0.2497(9) 0.3222(11) 0.0951(3) 0.061(3) Uani 1 1 d DU . .
P2 P 0.7498(3) 0.2123(4) 0.27764(16) 0.0369(10) Uani 1 1 d DU . .
F7 F 0.8523(10) 0.1609(11) 0.3176(5) 0.088(4) Uani 1 1 d DU . .
F8 F 0.8495(8) 0.2650(12) 0.2360(5) 0.075(3) Uani 1 1 d DU . .
F9 F 0.6497(8) 0.2663(12) 0.2368(5) 0.077(3) Uani 1 1 d DU . .
F10 F 0.6487(11) 0.1607(12) 0.3177(5) 0.095(4) Uani 1 1 d DU . .
F11 F 0.7493(11) 0.0817(9) 0.2456(5) 0.076(3) Uani 1 1 d DU . .
F12 F 0.7503(12) 0.3395(10) 0.3127(5) 0.083(3) Uani 1 1 d DU . .
C19 C 0.7508(8) 0.4227(13) 0.1113(7) 0.056(5) Uani 1 1 d DU . .
Cl1 Cl 0.6724(10) 0.3011(11) 0.0790(5) 0.082(3) Uiso 0.50 1 d PDU C 1
Cl2 Cl 0.9122(7) 0.3933(10) 0.0987(4) 0.058(2) Uiso 0.50 1 d PDU C 1
Cl1' Cl 0.5886(7) 0.3930(9) 0.0987(4) 0.056(2) Uiso 0.50 1 d PDU C 2
Cl2' Cl 0.8259(9) 0.3005(10) 0.0788(5) 0.076(3) Uiso 0.50 1 d PDU C 2

loop_
_atom_site_aniso_label
_atom_site_aniso_U_11
_atom_site_aniso_U_22
_atom_site_aniso_U_33
_atom_site_aniso_U_23
_atom_site_aniso_U_13
_atom_site_aniso_U_12
Ag1 0.0193(6) 0.0414(7) 0.0263(6) 0.0008(5) 0.0026(4) -0.0002(5)
O1 0.033(5) 0.055(7) 0.021(5) -0.009(5) 0.000(4) -0.003(5)
C2 0.042(9) 0.041(10) 0.044(9) 0.006(6) -0.011(7) -0.001(7)
S4 0.029(2) 0.056(3) 0.034(2) -0.0043(18) -0.0002(16) -0.0025(18)
S7 0.033(2) 0.050(3) 0.040(2) -0.0048(19) 0.0136(17) -0.0041(19)
C9 0.040(8) 0.054(9) 0.063(11) 0.008(9) 0.016(8) 0.002(8)
O10 0.034(5) 0.043(6) 0.028(5) 0.005(5) 0.002(4) -0.002(5)
C11 0.043(8) 0.060(9) 0.050(10) -0.004(8) -0.010(7) -0.001(8)
S13 0.031(2) 0.057(3) 0.039(2) -0.007(2) -0.0063(17) 0.002(2)
S16 0.031(2) 0.054(3) 0.034(2) -0.0030(18) 0.0065(16) 0.0050(18)
P1 0.035(2) 0.046(3) 0.027(2) -0.0009(18) 0.0028(16) -0.0010(19)
F1 0.149(10) 0.089(8) 0.058(7) -0.007(6) -0.007(7) 0.076(7)
F2 0.148(10) 0.095(8) 0.053(6) -0.007(6) 0.004(7) -0.079(8)
F3 0.049(5) 0.097(7) 0.060(6) -0.007(6) -0.007(5) 0.030(5)
F4 0.052(5) 0.086(7) 0.053(6) 0.003(5) 0.012(5) -0.031(5)
F5 0.050(6) 0.062(6) 0.037(4) -0.009(4) 0.003(4) 0.004(5)
F6 0.073(7) 0.085(8) 0.026(4) -0.019(5) 0.002(4) -0.001(5)
P2 0.030(2) 0.047(3) 0.033(2) -0.0094(19) 0.0034(16) -0.0012(19)
F7 0.104(8) 0.069(7) 0.088(8) 0.014(6) -0.057(7) -0.013(6)
F8 0.045(5) 0.087(8) 0.094(8) 0.027(6) 0.030(5) 0.004(5)
F9 0.046(5) 0.103(9) 0.081(7) 0.020(6) -0.021(5) 0.000(6)
F10 0.113(8) 0.079(8) 0.095(8) 0.022(6) 0.062(7) 0.005(7)
F11 0.058(7) 0.079(6) 0.091(8) -0.042(6) -0.004(5) -0.004(5)
F12 0.095(9) 0.072(7) 0.082(8) -0.037(6) 0.001(6) 0.001(6)
C19 0.058(12) 0.066(13) 0.043(11) -0.014(9) 0.011(9) -0.004(10)

loop_
_atom_type_symbol
_atom_type_description
_atom_type_scat_dispersion_real
_atom_type_scat_dispersion_imag
_atom_type_scat_source
C C 0.0033 0.0016 'International Tables Vol C Tables 4.2.6.8 and 6.1.1.4'
H H 0.0000 0.0000 'International Tables Vol C Tables 4.2.6.8 and 6.1.1.4'
O O 0.0106 0.0060 'International Tables Vol C Tables 4.2.6.8 and 6.1.1.4'
F F 0.0171 0.0103 'International Tables Vol C Tables 4.2.6.8 and 6.1.1.4'
P P 0.1023 0.0942 'International Tables Vol C Tables 4.2.6.8 and 6.1.1.4'
S S 0.1246 0.1234 'International Tables Vol C Tables 4.2.6.8 and 6.1.1.4'
Ag Ag -0.8971 1.1015 'International Tables Vol C Tables 4.2.6.8 and 6.1.1.4'
Cl Cl 0.1484 0.1585 'International Tables Vol C Tables 4.2.6.8 and 6.1.1.4'

loop_
_geom_angle_atom_site_label_1
_geom_angle_atom_site_label_2
_geom_angle_atom_site_label_3
_geom_angle
_geom_angle_site_symmetry_1
_geom_angle_site_symmetry_3
_geom_angle_publ_flag
S4 Ag1 O10 118.4(2) . . ?
S13 Ag1 O10 72.3(2) . . ?
S16 Ag1 O10 118.2(2) . . ?
S7 Ag1 O10 72.8(2) . . ?
S4 Ag1 O1 72.5(2) . . ?
S13 Ag1 O1 117.7(2) . . ?
S16 Ag1 O1 71.4(2) . . ?
S7 Ag1 O1 118.8(2) . . ?
O10 Ag1 O1 70.7(3) . . ?
S4 Ag1 S13 168.18(15) . . ?
S4 Ag1 S16 93.51(14) . . ?
S13 Ag1 S16 84.81(14) . . ?
S4 Ag1 S7 84.33(13) . . ?
S13 Ag1 S7 94.88(13) . . ?
S16 Ag1 S7 168.01(15) . . ?
C18 O1 C2 121(2) . . ?
C2 O1 C18' 109.6(16) . . ?
O1 C2 C3' 113.8(16) . . ?
O1 C2 C3 117.0(16) . . ?
C3' C2 C3 51.5(16) . . ?
C2 C3 S4 113.1(11) . . ?
C2 O1 Ag1 109.9(8) . . ?
C18 O1 Ag1 107.8(19) . . ?
C18' O1 Ag1 112.3(11) . . ?
C3 S4 C5 106.1(14) . . ?
C3 S4 C5' 128.6(17) . . ?
C5 S4 C3' 70.5(11) . . ?
C5' S4 C3' 94.8(13) . . ?
C3 S4 Ag1 110.7(8) . . ?
C5 S4 Ag1 105.8(8) . . ?
C5' S4 Ag1 101.4(10) . . ?
C3' S4 Ag1 99.1(10) . . ?
C6 C5 S4 107.0(17) . . ?
C5 C6 S7 120.4(17) . . ?
C8 S7 C6' 110.3(14) . . ?
C8 S7 C6 129.3(16) . . ?
C6' S7 C8' 76.1(13) . . ?
C6 S7 C8' 94.9(13) . . ?
C8 S7 Ag1 109.8(7) . . ?
C6' S7 Ag1 106.7(9) . . ?
C6 S7 Ag1 99.5(9) . . ?
C8' S7 Ag1 99.0(11) . . ?
C9 C8 S7 112.7(12) . . ?
C9 O10 Ag1 109.5(8) . . ?
C11 O10 Ag1 110.7(8) . . ?
O10 C9 C8 120.6(15) . . ?
O10 C9 C8' 116.1(18) . . ?
C9 O10 C11 112.3(12) . . ?
O10 C11 C12' 113.2(17) . . ?
O10 C11 C12 115.6(16) . . ?
C11 C12 S13 113.2(12) . . ?
C12 S13 C14 113.8(16) . . ?
C14 S13 C12' 77.3(15) . . ?
C12 S13 C14' 129.8(18) . . ?
C12' S13 C14' 92.5(14) . . ?
C12 S13 Ag1 109.3(9) . . ?
C14 S13 Ag1 106.1(10) . . ?
C12' S13 Ag1 99.0(10) . . ?
C14' S13 Ag1 98.9(11) . . ?
C15 C14 S13 112.4(18) . . ?
C14 C15 S16 120(2) . . ?
C15' S16 C17 101.7(14) . . ?
C17 S16 C15 125.7(15) . . ?
C15' S16 C17' 70.7(13) . . ?
C15 S16 C17' 96.5(13) . . ?
C15' S16 Ag1 106.1(8) . . ?
C17 S16 Ag1 111.4(10) . . ?
C15 S16 Ag1 101.8(9) . . ?
C17' S16 Ag1 98.9(11) . . ?
C18 C17 S16 110(2) . . ?
O1 C18 C17 116(2) . . ?
C2 C3' S4 112.3(11) . . ?
C6' C5' S4 122.8(19) . . ?
C5' C6' S7 108.8(18) . . ?
C9 C8' S7 111.2(12) . . ?
C11 C12' S13 112.4(12) . . ?
C15' C14' S13 124.4(18) . . ?
C14' C15' S16 105.5(19) . . ?
C18' C17' S16 112.2(16) . . ?
O1 C18' C17' 110(2) . . ?
F1 P1 F2 92.7(9) . . ?
F1 P1 F3 179.7(7) . . ?
F2 P1 F3 87.4(8) . . ?
F1 P1 F6 88.9(6) . . ?
F2 P1 F6 91.0(6) . . ?
F3 P1 F6 90.8(6) . . ?
F1 P1 F4 88.9(8) . . ?
F2 P1 F4 178.3(8) . . ?
F3 P1 F4 90.9(6) . . ?
F6 P1 F4 89.3(6) . . ?
F1 P1 F5 91.0(6) . . ?
F2 P1 F5 88.4(6) . . ?
F3 P1 F5 89.3(5) . . ?
F6 P1 F5 179.4(6) . . ?
F4 P1 F5 91.3(5) . . ?
F7 P2 F9 178.4(7) . . ?
F7 P2 F11 88.3(7) . . ?
F9 P2 F11 92.3(7) . . ?
F7 P2 F12 89.8(7) . . ?
F9 P2 F12 89.7(7) . . ?
F11 P2 F12 177.1(7) . . ?
F7 P2 F10 93.7(8) . . ?
F9 P2 F10 87.8(7) . . ?
F11 P2 F10 88.7(7) . . ?
F12 P2 F10 89.4(7) . . ?
F7 P2 F8 87.6(7) . . ?
F9 P2 F8 90.9(6) . . ?
F11 P2 F8 91.1(7) . . ?
F12 P2 F8 90.9(7) . . ?
F10 P2 F8 178.7(8) . . ?
Cl1 C19 Cl2' 60.2(6) . . ?
Cl2' C19 Cl1' 106.9(7) . . ?
Cl1 C19 Cl2 107.5(7) . . ?
Cl1' C19 Cl2 153.6(7) . . ?

loop_
_geom_bond_atom_site_label_1
_geom_bond_atom_site_label_2
_geom_bond_distance
_geom_bond_site_symmetry_2
_geom_bond_publ_flag
Ag1 O1 2.814(9) . ?
Ag1 S4 2.487(4) . ?
Ag1 S7 2.537(4) . ?
Ag1 O10 2.797(10) . ?
Ag1 S13 2.501(4) . ?
Ag1 S16 2.518(4) . ?
O1 C18 1.427(10) . ?
O1 C2 1.427(9) . ?
O1 C18' 1.428(10) . ?
C2 C3' 1.515(10) . ?
C2 C3 1.519(10) . ?
C3 S4 1.813(10) . ?
S4 C5 1.818(10) . ?
S4 C5' 1.826(10) . ?
S4 C3' 1.830(10) . ?
C5 C6 1.519(10) . ?
C6 S7 1.826(10) . ?
S7 C8 1.808(10) . ?
S7 C6' 1.809(10) . ?
S7 C8' 1.832(10) . ?
C8 C9 1.506(10) . ?
C9 O10 1.418(9) . ?
C9 C8' 1.510(10) . ?
O10 C11 1.420(9) . ?
C11 C12' 1.511(10) . ?
C11 C12 1.511(10) . ?
C12 S13 1.810(10) . ?
S13 C14 1.815(10) . ?
S13 C12' 1.825(10) . ?
S13 C14' 1.826(10) . ?
C14 C15 1.521(10) . ?
C15 S16 1.826(10) . ?
S16 C15' 1.809(10) . ?
S16 C17 1.815(10) . ?
S16 C17' 1.827(10) . ?
C17 C18 1.518(10) . ?
C5' C6' 1.520(10) . ?
C14' C15' 1.519(10) . ?
C17' C18' 1.519(10) . ?
P1 F1 1.556(8) . ?
P1 F2 1.562(8) . ?
P1 F3 1.572(8) . ?
P1 F6 1.572(7) . ?
P1 F4 1.577(7) . ?
P1 F5 1.586(7) . ?
P2 F7 1.555(8) . ?
P2 F9 1.555(8) . ?
P2 F11 1.558(8) . ?
P2 F12 1.560(8) . ?
P2 F10 1.568(8) . ?
P2 F8 1.583(7) . ?
C19 Cl1 1.712(9) . ?
C19 Cl2' 1.714(9) . ?
C19 Cl1' 1.859(8) . ?
C19 Cl2 1.860(8) . ?
